data_4130271
loop_
_publ_author_name
'Ding, Dong'
'Mou, Tao'
'Feng, Minghao'
'Jiang, Xuefeng'

_publ_section_title
;
 Utility of Ligand Effect in Homogenous Gold Catalysis: Enabling
 Regiodivergent \p-Bond-Activated Cyclization.
;
_journal_issue 16
_journal_name_full 'Journal of the American Chemical Society'
_journal_page_first 5218
_journal_page_last 5221
_journal_paper_doi 10.1021/jacs.6b01707
_journal_volume 138
_journal_year 2016
_chemical_formula_sum 'C25 H26 N2 O5 S'
_chemical_formula_weight 466.54
_space_group_IT_number 14
_space_group_name_Hall '-P 2ybc'
_space_group_name_H-M_alt 'P 1 21/c 1'
_symmetry_cell_setting monoclinic
_symmetry_space_group_name_H-M 'P 1 21/c 1'
_atom_sites_solution_hydrogens geom
_atom_sites_solution_primary direct
_atom_sites_solution_secondary difmap
_audit_creation_method SHELXL-97
_cell_angle_alpha 90.00
_cell_angle_beta 93.476(2)
_cell_angle_gamma 90.00
_cell_formula_units_Z 4
_cell_length_a 15.0822(9)
_cell_length_b 6.6857(4)
_cell_length_c 22.5771(13)
_cell_measurement_temperature 296(2)
_cell_volume 2272.4(2)
_computing_structure_refinement 'SHELXL-97 (Sheldrick, 2008)'
_computing_structure_solution 'SHELXS-97 (Sheldrick, 2008)'
_diffrn_ambient_temperature 296(2)
_diffrn_measured_fraction_theta_full 0.997
_diffrn_measured_fraction_theta_max 0.997
_diffrn_radiation_monochromator graphite
_diffrn_radiation_source 'fine-focus sealed tube'
_diffrn_radiation_type MoK\a
_diffrn_radiation_wavelength 0.71073
_diffrn_reflns_av_R_equivalents 0.0494
_diffrn_reflns_av_sigmaI/netI 0.0321
_diffrn_reflns_limit_h_max 16
_diffrn_reflns_limit_h_min -17
_diffrn_reflns_limit_k_max 7
_diffrn_reflns_limit_k_min -7
_diffrn_reflns_limit_l_max 26
_diffrn_reflns_limit_l_min -26
_diffrn_reflns_number 25370
_diffrn_reflns_theta_full 25.00
_diffrn_reflns_theta_max 25.00
_diffrn_reflns_theta_min 1.81
_exptl_absorpt_coefficient_mu 0.183
_exptl_absorpt_correction_T_max 0.9784
_exptl_absorpt_correction_T_min 0.9422
_exptl_absorpt_correction_type multi-scan
_exptl_absorpt_process_details sadabs
_exptl_crystal_colour colorless
_exptl_crystal_density_diffrn 1.364
_exptl_crystal_density_method 'not measured'
_exptl_crystal_description block
_exptl_crystal_F_000 984
_exptl_crystal_size_max 0.33
_exptl_crystal_size_mid 0.25
_exptl_crystal_size_min 0.12
_refine_diff_density_max 0.383
_refine_diff_density_min -0.369
_refine_diff_density_rms 0.043
_refine_ls_extinction_method none
_refine_ls_goodness_of_fit_ref 1.023
_refine_ls_hydrogen_treatment constr
_refine_ls_matrix_type full
_refine_ls_number_parameters 299
_refine_ls_number_reflns 3983
_refine_ls_number_restraints 0
_refine_ls_restrained_S_all 1.023
_refine_ls_R_factor_all 0.0655
_refine_ls_R_factor_gt 0.0422
_refine_ls_shift/su_max 0.000
_refine_ls_shift/su_mean 0.000
_refine_ls_structure_factor_coef Fsqd
_refine_ls_weighting_details 'calc w=1/[\s^2^(Fo^2^)+(0.0604P)^2^+0.9454P] where P=(Fo^2^+2Fc^2^)/3'
_refine_ls_weighting_scheme calc
_refine_ls_wR_factor_gt 0.1086
_refine_ls_wR_factor_ref 0.1256
_reflns_number_gt 2866
_reflns_number_total 3983
_reflns_threshold_expression >2sigma(I)
_cod_data_source_file ja6b01707_si_003.cif
_cod_data_source_block z
_cod_depositor_comments
;
The following automatic conversions were performed:

data item '_symmetry_cell_setting' value 'Monoclinic' was changed to
'monoclinic' in accordance with the
/home/saulius/struct/COD-crude-data/automatic-downloads/DataCite-retrospective/ACS/depositions/lib/dictionaries/cif_core.dic
dictionary named 'cif_core.dic' version 2.4.2 last updated on
2011-04-26.

Automatic conversion script
Id: cif_fix_values 6909 2019-04-08 15:41:33Z antanas 
;
_cod_original_sg_symbol_H-M P2(1)/c
_cod_database_code 4130271

loop_
_symmetry_equiv_pos_as_xyz
'x, y, z'
'-x, y+1/2, -z+1/2'
'-x, -y, -z'
'x, -y-1/2, z-1/2'

loop_
_atom_site_label
_atom_site_type_symbol
_atom_site_fract_x
_atom_site_fract_y
_atom_site_fract_z
_atom_site_U_iso_or_equiv
_atom_site_adp_type
_atom_site_occupancy
_atom_site_symmetry_multiplicity
_atom_site_calc_flag
_atom_site_refinement_flags
S1 S 0.98330(4) -0.16263(11) -0.10364(3) 0.0484(2) Uani 1 1 d .
O1 O 0.52599(11) -0.1711(3) -0.10283(7) 0.0476(4) Uani 1 1 d .
O4 O 0.48730(10) 0.1843(3) -0.05461(7) 0.0490(5) Uani 1 1 d .
O3 O 0.98982(12) -0.3713(3) -0.09033(8) 0.0610(5) Uani 1 1 d .
O2 O 1.06126(11) -0.0420(4) -0.10052(8) 0.0702(6) Uani 1 1 d .
N1 N 0.57329(12) 0.1055(3) -0.05236(8) 0.0388(5) Uani 1 1 d .
H1A H 0.6177 0.1726 -0.0372 0.047 Uiso 1 1 calc R
N2 N 0.91712(12) -0.0650(3) -0.05533(8) 0.0377(5) Uani 1 1 d .
C1 C 0.75511(14) -0.0726(3) -0.07182(9) 0.0307(5) Uani 1 1 d .
C2 C 0.67466(14) -0.1653(3) -0.05939(9) 0.0325(5) Uani 1 1 d .
C3 C 0.67473(16) -0.3441(3) -0.02798(10) 0.0385(5) Uani 1 1 d .
H3A H 0.6210 -0.4061 -0.0214 0.046 Uiso 1 1 calc R
C4 C 0.75262(16) -0.4310(4) -0.00652(10) 0.0422(6) Uani 1 1 d .
H4A H 0.7515 -0.5511 0.0142 0.051 Uiso 1 1 calc R
C5 C 0.83284(16) -0.3393(3) -0.01576(9) 0.0385(5) Uani 1 1 d .
H5A H 0.8858 -0.3954 -0.0004 0.046 Uiso 1 1 calc R
C6 C 0.83375(14) -0.1641(3) -0.04800(9) 0.0337(5) Uani 1 1 d .
C7 C 0.90873(16) 0.1547(4) -0.05280(11) 0.0454(6) Uani 1 1 d .
H7A H 0.9644 0.2164 -0.0622 0.054 Uiso 1 1 calc R
H7B H 0.8955 0.1953 -0.0130 0.054 Uiso 1 1 calc R
C8 C 0.83609(16) 0.2227(4) -0.09618(10) 0.0411(6) Uani 1 1 d .
H8A H 0.8417 0.3442 -0.1156 0.049 Uiso 1 1 calc R
C9 C 0.76338(14) 0.1119(3) -0.10747(9) 0.0325(5) Uani 1 1 d .
C10 C 0.70013(14) 0.1618(3) -0.15827(9) 0.0342(5) Uani 1 1 d .
C11 C 0.68007(16) 0.3596(4) -0.17266(11) 0.0450(6) Uani 1 1 d .
H11A H 0.7022 0.4621 -0.1481 0.054 Uiso 1 1 calc R
C12 C 0.62750(18) 0.4053(5) -0.22326(12) 0.0588(8) Uani 1 1 d .
H12A H 0.6147 0.5382 -0.2324 0.071 Uiso 1 1 calc R
C13 C 0.59425(19) 0.2571(5) -0.25985(12) 0.0615(8) Uani 1 1 d .
H13A H 0.5591 0.2888 -0.2938 0.074 Uiso 1 1 calc R
C14 C 0.61315(17) 0.0604(5) -0.24601(11) 0.0550(7) Uani 1 1 d .
H14A H 0.5904 -0.0409 -0.2707 0.066 Uiso 1 1 calc R
C15 C 0.66559(16) 0.0121(4) -0.19573(10) 0.0431(6) Uani 1 1 d .
H15A H 0.6779 -0.1213 -0.1869 0.052 Uiso 1 1 calc R
C16 C 0.93147(15) -0.1378(4) -0.17534(10) 0.0425(6) Uani 1 1 d .
C17 C 0.93941(18) 0.0377(4) -0.20664(11) 0.0538(7) Uani 1 1 d .
H17A H 0.9725 0.1437 -0.1902 0.065 Uiso 1 1 calc R
C18 C 0.89783(19) 0.0546(5) -0.26255(12) 0.0581(7) Uani 1 1 d .
H18A H 0.9020 0.1744 -0.2831 0.070 Uiso 1 1 calc R
C19 C 0.85014(17) -0.1015(4) -0.28882(11) 0.0518(7) Uani 1 1 d .
C20 C 0.84356(19) -0.2760(4) -0.25704(12) 0.0574(7) Uani 1 1 d .
H20A H 0.8121 -0.3834 -0.2739 0.069 Uiso 1 1 calc R
C21 C 0.88303(19) -0.2941(4) -0.20045(12) 0.0546(7) Uani 1 1 d .
H21A H 0.8769 -0.4121 -0.1793 0.066 Uiso 1 1 calc R
C22 C 0.8085(2) -0.0815(6) -0.35068(13) 0.0801(10) Uani 1 1 d .
H22A H 0.8202 0.0496 -0.3657 0.120 Uiso 1 1 calc R
H22B H 0.7455 -0.1011 -0.3501 0.120 Uiso 1 1 calc R
H22C H 0.8331 -0.1802 -0.3758 0.120 Uiso 1 1 calc R
C23 C 0.58406(15) -0.0778(4) -0.07453(9) 0.0352(5) Uani 1 1 d .
C24 C 0.47258(18) 0.3089(4) -0.10551(13) 0.0587(8) Uani 1 1 d .
H24A H 0.4131 0.3607 -0.1067 0.088 Uiso 1 1 calc R
H24B H 0.4806 0.2321 -0.1407 0.088 Uiso 1 1 calc R
H24C H 0.5141 0.4178 -0.1034 0.088 Uiso 1 1 calc R
O01 O 0.64497(12) 0.2174(3) 0.06447(8) 0.0528(5) Uani 1 1 d .
H01A H 0.5963 0.2009 0.0780 0.063 Uiso 1 1 calc R
C01 C 0.70641(19) 0.0803(5) 0.09109(14) 0.0655(8) Uani 1 1 d .
H01D H 0.7041 0.0865 0.1335 0.098 Uiso 1 1 calc R
H01C H 0.7652 0.1135 0.0803 0.098 Uiso 1 1 calc R
H01B H 0.6917 -0.0526 0.0777 0.098 Uiso 1 1 calc R

loop_
_atom_site_aniso_label
_atom_site_aniso_U_11
_atom_site_aniso_U_22
_atom_site_aniso_U_33
_atom_site_aniso_U_23
_atom_site_aniso_U_13
_atom_site_aniso_U_12
S1 0.0293(4) 0.0735(5) 0.0425(3) 0.0108(3) 0.0030(3) 0.0059(3)
O1 0.0345(10) 0.0575(11) 0.0499(10) -0.0054(9) -0.0038(8) -0.0066(8)
O4 0.0325(9) 0.0630(11) 0.0521(10) 0.0117(9) 0.0083(8) 0.0159(8)
O3 0.0581(12) 0.0698(13) 0.0558(11) 0.0160(10) 0.0095(9) 0.0308(10)
O2 0.0297(10) 0.1185(18) 0.0620(12) 0.0153(12) -0.0003(9) -0.0129(10)
N1 0.0267(10) 0.0441(12) 0.0455(11) 0.0007(9) 0.0013(8) 0.0034(9)
N2 0.0295(11) 0.0464(12) 0.0366(10) 0.0040(9) -0.0026(8) -0.0024(9)
C1 0.0315(12) 0.0352(12) 0.0252(10) -0.0023(9) 0.0006(9) -0.0007(10)
C2 0.0318(12) 0.0360(12) 0.0292(11) -0.0031(9) -0.0005(9) -0.0005(10)
C3 0.0391(14) 0.0393(13) 0.0377(12) 0.0019(10) 0.0081(10) -0.0041(11)
C4 0.0493(16) 0.0378(13) 0.0400(13) 0.0060(11) 0.0058(11) 0.0011(11)
C5 0.0400(14) 0.0416(13) 0.0337(12) 0.0041(10) 0.0005(10) 0.0091(11)
C6 0.0324(12) 0.0404(13) 0.0282(10) -0.0007(10) 0.0020(9) 0.0008(10)
C7 0.0397(14) 0.0469(15) 0.0482(14) 0.0031(12) -0.0084(11) -0.0096(12)
C8 0.0418(14) 0.0382(13) 0.0427(13) 0.0056(10) -0.0030(11) -0.0025(11)
C9 0.0326(12) 0.0354(12) 0.0296(11) -0.0001(9) 0.0018(9) 0.0006(10)
C10 0.0283(12) 0.0432(13) 0.0314(11) 0.0044(10) 0.0028(9) 0.0007(10)
C11 0.0441(15) 0.0438(15) 0.0463(14) 0.0099(11) -0.0035(11) -0.0001(12)
C12 0.0550(18) 0.0634(18) 0.0568(17) 0.0240(15) -0.0083(14) 0.0025(14)
C13 0.0495(17) 0.093(2) 0.0403(14) 0.0218(15) -0.0108(12) 0.0027(16)
C14 0.0491(17) 0.077(2) 0.0373(13) -0.0058(13) -0.0084(12) -0.0057(15)
C15 0.0399(14) 0.0506(15) 0.0384(13) -0.0021(11) -0.0001(11) 0.0011(11)
C16 0.0308(13) 0.0584(16) 0.0389(12) 0.0070(12) 0.0068(10) 0.0000(12)
C17 0.0487(16) 0.0657(18) 0.0475(15) 0.0082(13) 0.0063(12) -0.0151(13)
C18 0.0599(18) 0.0682(19) 0.0465(15) 0.0199(14) 0.0065(13) -0.0061(15)
C19 0.0434(15) 0.0716(19) 0.0406(13) 0.0048(13) 0.0041(11) -0.0045(14)
C20 0.0558(18) 0.0645(19) 0.0518(16) -0.0011(14) 0.0026(13) -0.0128(14)
C21 0.0551(17) 0.0563(17) 0.0527(16) 0.0125(13) 0.0060(13) -0.0040(14)
C22 0.079(2) 0.109(3) 0.0510(17) 0.0109(18) -0.0115(16) -0.010(2)
C23 0.0311(13) 0.0433(14) 0.0314(11) 0.0043(10) 0.0046(9) -0.0027(10)
C24 0.0464(17) 0.0605(18) 0.0685(18) 0.0185(15) -0.0021(14) 0.0120(13)
O01 0.0388(10) 0.0621(12) 0.0577(11) 0.0059(9) 0.0048(8) -0.0039(8)
C01 0.0541(18) 0.070(2) 0.0706(19) 0.0005(16) -0.0065(15) 0.0021(16)

loop_
_atom_type_symbol
_atom_type_description
_atom_type_scat_dispersion_real
_atom_type_scat_dispersion_imag
_atom_type_scat_source
C C 0.0033 0.0016 'International Tables Vol C Tables 4.2.6.8 and 6.1.1.4'
H H 0.0000 0.0000 'International Tables Vol C Tables 4.2.6.8 and 6.1.1.4'
N N 0.0061 0.0033 'International Tables Vol C Tables 4.2.6.8 and 6.1.1.4'
O O 0.0106 0.0060 'International Tables Vol C Tables 4.2.6.8 and 6.1.1.4'
S S 0.1246 0.1234 'International Tables Vol C Tables 4.2.6.8 and 6.1.1.4'

loop_
_geom_angle_atom_site_label_1
_geom_angle_atom_site_label_2
_geom_angle_atom_site_label_3
_geom_angle
O2 S1 O3 119.76(12)
O2 S1 N2 105.84(12)
O3 S1 N2 106.42(10)
O2 S1 C16 108.12(11)
O3 S1 C16 107.84(12)
N2 S1 C16 108.43(10)
N1 O4 C24 110.38(17)
C23 N1 O4 117.71(18)
C23 N1 H1A 121.1
O4 N1 H1A 121.1
C6 N2 C7 112.09(18)
C6 N2 S1 117.36(15)
C7 N2 S1 118.31(16)
C2 C1 C6 116.65(19)
C2 C1 C9 125.26(19)
C6 C1 C9 118.10(19)
C3 C2 C1 120.5(2)
C3 C2 C23 114.98(19)
C1 C2 C23 124.4(2)
C4 C3 C2 121.2(2)
C4 C3 H3A 119.4
C2 C3 H3A 119.4
C3 C4 C5 119.8(2)
C3 C4 H4A 120.1
C5 C4 H4A 120.1
C6 C5 C4 119.5(2)
C6 C5 H5A 120.2
C4 C5 H5A 120.2
C5 C6 C1 122.3(2)
C5 C6 N2 119.22(19)
C1 C6 N2 118.45(19)
N2 C7 C8 109.77(19)
N2 C7 H7A 109.7
C8 C7 H7A 109.7
N2 C7 H7B 109.7
C8 C7 H7B 109.7
H7A C7 H7B 108.2
C9 C8 C7 121.1(2)
C9 C8 H8A 119.4
C7 C8 H8A 119.4
C8 C9 C1 116.95(19)
C8 C9 C10 120.3(2)
C1 C9 C10 122.37(19)
C11 C10 C15 118.3(2)
C11 C10 C9 121.0(2)
C15 C10 C9 120.5(2)
C12 C11 C10 120.5(2)
C12 C11 H11A 119.7
C10 C11 H11A 119.7
C13 C12 C11 120.7(3)
C13 C12 H12A 119.7
C11 C12 H12A 119.7
C12 C13 C14 119.5(2)
C12 C13 H13A 120.3
C14 C13 H13A 120.3
C13 C14 C15 120.6(3)
C13 C14 H14A 119.7
C15 C14 H14A 119.7
C14 C15 C10 120.4(2)
C14 C15 H15A 119.8
C10 C15 H15A 119.8
C21 C16 C17 119.7(2)
C21 C16 S1 120.08(19)
C17 C16 S1 120.2(2)
C16 C17 C18 119.3(3)
C16 C17 H17A 120.3
C18 C17 H17A 120.3
C17 C18 C19 121.8(3)
C17 C18 H18A 119.1
C19 C18 H18A 119.1
C20 C19 C18 118.0(2)
C20 C19 C22 121.4(3)
C18 C19 C22 120.7(3)
C19 C20 C21 121.0(3)
C19 C20 H20A 119.5
C21 C20 H20A 119.5
C16 C21 C20 120.2(2)
C16 C21 H21A 119.9
C20 C21 H21A 119.9
C19 C22 H22A 109.5
C19 C22 H22B 109.5
H22A C22 H22B 109.5
C19 C22 H22C 109.5
H22A C22 H22C 109.5
H22B C22 H22C 109.5
O1 C23 N1 124.3(2)
O1 C23 C2 122.1(2)
N1 C23 C2 113.56(19)
O4 C24 H24A 109.5
O4 C24 H24B 109.5
H24A C24 H24B 109.5
O4 C24 H24C 109.5
H24A C24 H24C 109.5
H24B C24 H24C 109.5
C01 O01 H01A 109.5
O01 C01 H01D 109.5
O01 C01 H01C 109.5
H01D C01 H01C 109.5
O01 C01 H01B 109.5
H01D C01 H01B 109.5
H01C C01 H01B 109.5

loop_
_geom_bond_atom_site_label_1
_geom_bond_atom_site_label_2
_geom_bond_distance
S1 O2 1.4240(19)
S1 O3 1.429(2)
S1 N2 1.657(2)
S1 C16 1.762(2)
O1 C23 1.223(3)
O4 N1 1.398(2)
O4 C24 1.426(3)
N1 C23 1.337(3)
N1 H1A 0.8600
N2 C6 1.440(3)
N2 C7 1.476(3)
C1 C2 1.406(3)
C1 C6 1.412(3)
C1 C9 1.482(3)
C2 C3 1.390(3)
C2 C23 1.506(3)
C3 C4 1.372(3)
C3 H3A 0.9300
C4 C5 1.383(3)
C4 H4A 0.9300
C5 C6 1.380(3)
C5 H5A 0.9300
C7 C8 1.495(3)
C7 H7A 0.9700
C7 H7B 0.9700
C8 C9 1.335(3)
C8 H8A 0.9300
C9 C10 1.485(3)
C10 C11 1.391(3)
C10 C15 1.391(3)
C11 C12 1.385(3)
C11 H11A 0.9300
C12 C13 1.365(4)
C12 H12A 0.9300
C13 C14 1.378(4)
C13 H13A 0.9300
C14 C15 1.382(3)
C14 H14A 0.9300
C15 H15A 0.9300
C16 C21 1.377(4)
C16 C17 1.379(3)
C17 C18 1.380(4)
C17 H17A 0.9300
C18 C19 1.380(4)
C18 H18A 0.9300
C19 C20 1.377(4)
C19 C22 1.502(4)
C20 C21 1.382(4)
C20 H20A 0.9300
C21 H21A 0.9300
C22 H22A 0.9600
C22 H22B 0.9600
C22 H22C 0.9600
C24 H24A 0.9600
C24 H24B 0.9600
C24 H24C 0.9600
O01 C01 1.412(3)
O01 H01A 0.8200
C01 H01D 0.9600
C01 H01C 0.9600
C01 H01B 0.9600

loop_
_geom_torsion_atom_site_label_1
_geom_torsion_atom_site_label_2
_geom_torsion_atom_site_label_3
_geom_torsion_atom_site_label_4
_geom_torsion
C24 O4 N1 C23 -96.1(2)
O2 S1 N2 C6 -177.87(16)
O3 S1 N2 C6 -49.45(18)
C16 S1 N2 C6 66.33(18)
O2 S1 N2 C7 42.69(18)
O3 S1 N2 C7 171.11(16)
C16 S1 N2 C7 -73.11(18)
C6 C1 C2 C3 -3.5(3)
C9 C1 C2 C3 176.6(2)
C6 C1 C2 C23 172.41(19)
C9 C1 C2 C23 -7.4(3)
C1 C2 C3 C4 2.4(3)
C23 C2 C3 C4 -173.9(2)
C2 C3 C4 C5 0.4(3)
C3 C4 C5 C6 -1.9(3)
C4 C5 C6 C1 0.5(3)
C4 C5 C6 N2 177.4(2)
C2 C1 C6 C5 2.1(3)
C9 C1 C6 C5 -178.0(2)
C2 C1 C6 N2 -174.76(18)
C9 C1 C6 N2 5.1(3)
C7 N2 C6 C5 -142.0(2)
S1 N2 C6 C5 76.1(2)
C7 N2 C6 C1 35.0(3)
S1 N2 C6 C1 -106.9(2)
C6 N2 C7 C8 -53.2(3)
S1 N2 C7 C8 88.3(2)
N2 C7 C8 C9 34.6(3)
C7 C8 C9 C1 4.5(3)
C7 C8 C9 C10 -168.6(2)
C2 C1 C9 C8 153.9(2)
C6 C1 C9 C8 -25.9(3)
C2 C1 C9 C10 -33.1(3)
C6 C1 C9 C10 147.0(2)
C8 C9 C10 C11 -38.6(3)
C1 C9 C10 C11 148.6(2)
C8 C9 C10 C15 135.7(2)
C1 C9 C10 C15 -37.1(3)
C15 C10 C11 C12 -0.4(4)
C9 C10 C11 C12 174.0(2)
C10 C11 C12 C13 0.1(4)
C11 C12 C13 C14 0.2(4)
C12 C13 C14 C15 -0.3(4)
C13 C14 C15 C10 0.0(4)
C11 C10 C15 C14 0.3(3)
C9 C10 C15 C14 -174.1(2)
O2 S1 C16 C21 149.7(2)
O3 S1 C16 C21 18.8(2)
N2 S1 C16 C21 -96.0(2)
O2 S1 C16 C17 -30.1(2)
O3 S1 C16 C17 -160.9(2)
N2 S1 C16 C17 84.2(2)
C21 C16 C17 C18 0.7(4)
S1 C16 C17 C18 -179.6(2)
C16 C17 C18 C19 -1.7(4)
C17 C18 C19 C20 1.1(4)
C17 C18 C19 C22 -177.6(3)
C18 C19 C20 C21 0.4(4)
C22 C19 C20 C21 179.1(3)
C17 C16 C21 C20 0.8(4)
S1 C16 C21 C20 -178.9(2)
C19 C20 C21 C16 -1.4(4)
O4 N1 C23 O1 9.1(3)
O4 N1 C23 C2 -168.58(17)
C3 C2 C23 O1 -57.0(3)
C1 C2 C23 O1 126.9(2)
C3 C2 C23 N1 120.7(2)
C1 C2 C23 N1 -55.4(3)
